data_4112508
loop_
_publ_author_name
'H\'el\`ene Lebel'
'Marc K. Janes'
'Andr\'e B. Charette'
'Steven P. Nolan'

_publ_contact_author_address
;
    D\'epartement de Chimie
    Universit\'e de Montr\'eal
    C.P. 6128, Succ. Centre-ville
    Montr\'eal, Qu\'ebec
    Canada H3C 3J7
;
_publ_contact_author_email andre.charette@umontreal.ca
_publ_contact_author_fax '+1 514 343 5900'
_publ_contact_author_name 'Dr Andr\'e B. Charette'
_publ_contact_author_phone '+1 514 343 6283'
_publ_section_title
;
 Structure and Reactivity of "Unusual" N-Heterocyclic Carbene (NHC)
 Palladium Complexes Synthesized from Imidazolium Salts
;
_journal_name_full 'Journal of the American Chemical Society'
_journal_page_first 5046
_journal_page_last 5047
_journal_paper_doi 10.1021/ja049759r
_journal_volume 126
_journal_year 2004
_chemical_compound_source 'Synthesized by the authors. See text'
_chemical_formula_moiety 'C42 H48 Cl2 N4 Pd'
_chemical_formula_sum 'C42 H48 Cl2 N4 Pd'
_chemical_formula_weight 786.14
_chemical_name_systematic
;
 ?
;
_space_group_IT_number 9
_symmetry_cell_setting monoclinic
_symmetry_space_group_name_Hall 'C -2yc'
_symmetry_space_group_name_H-M 'C 1 c 1'
_atom_sites_solution_hydrogens geom
_atom_sites_solution_primary direct
_atom_sites_solution_secondary difmap
_audit_creation_method SHELXL-97
_cell_angle_alpha 90.00
_cell_angle_beta 127.410(2)
_cell_angle_gamma 90.00
_cell_formula_units_Z 12
_cell_length_a 50.400(3)
_cell_length_b 10.9732(6)
_cell_length_c 32.3863(18)
_cell_measurement_reflns_used 5920
_cell_measurement_temperature 220(2)
_cell_measurement_theta_max 54.16
_cell_measurement_theta_min 2.73
_cell_volume 14227.0(14)
_computing_cell_refinement 'SMART (Bruker, 1999)'
_computing_data_collection 'SAINT (Bruker, 1999)'
_computing_data_reduction 'SAINT (Bruker, 1999)'
_computing_molecular_graphics 'XP (Bruker, 1999)'
_computing_publication_material 'UdMX (local program)'
_computing_structure_refinement 'SHELXL97 (Sheldrick, 1997)'
_computing_structure_solution 'SHELXS97 (Sheldrick, 1997)'
_diffrn_ambient_temperature 220(2)
_diffrn_detector_area_resol_mean 5.5
_diffrn_measured_fraction_theta_full 0.980
_diffrn_measured_fraction_theta_max 0.980
_diffrn_measurement_device_type 'Bruker AXS Smart 2K/Platform'
_diffrn_measurement_method \w
_diffrn_radiation_monochromator graphite
_diffrn_radiation_source 'Sealed Tube'
_diffrn_radiation_type CuK\a
_diffrn_radiation_wavelength 1.54178
_diffrn_reflns_av_R_equivalents 0.051
_diffrn_reflns_av_sigmaI/netI 0.1520
_diffrn_reflns_limit_h_max 53
_diffrn_reflns_limit_h_min -48
_diffrn_reflns_limit_k_max 11
_diffrn_reflns_limit_k_min -10
_diffrn_reflns_limit_l_max 34
_diffrn_reflns_limit_l_min -30
_diffrn_reflns_number 59616
_diffrn_reflns_theta_full 55.12
_diffrn_reflns_theta_max 55.12
_diffrn_reflns_theta_min 2.21
_diffrn_standards_decay_% 0.00
_diffrn_standards_number 250
_exptl_absorpt_coefficient_mu 4.401
_exptl_absorpt_correction_T_max 0.2000
_exptl_absorpt_correction_T_min 0.1000
_exptl_absorpt_correction_type multi-scan
_exptl_absorpt_process_details 'Sadabs (Sheldrick,1996)'
_exptl_crystal_colour Colourless
_exptl_crystal_density_diffrn 1.101
_exptl_crystal_density_meas ?
_exptl_crystal_description needle-like
_exptl_crystal_F_000 4896
_exptl_crystal_size_max 0.50
_exptl_crystal_size_mid 0.05
_exptl_crystal_size_min 0.05
_refine_diff_density_max 0.634
_refine_diff_density_min -0.318
_refine_diff_density_rms 0.058
_refine_ls_abs_structure_details 'Flack H D (1983), Acta Cryst. A39, 876-881'
_refine_ls_abs_structure_Flack 0.463(9)
_refine_ls_extinction_method none
_refine_ls_goodness_of_fit_ref 0.814
_refine_ls_hydrogen_treatment constr
_refine_ls_matrix_type full
_refine_ls_number_parameters 730
_refine_ls_number_reflns 14412
_refine_ls_number_restraints 2
_refine_ls_restrained_S_all 0.814
_refine_ls_R_factor_all 0.1050
_refine_ls_R_factor_gt 0.0565
_refine_ls_shift/su_max 0.006
_refine_ls_shift/su_mean 0.000
_refine_ls_structure_factor_coef Fsqd
_refine_ls_weighting_details 'calc w=1/[\s^2^(Fo^2^)+(0.0393P)^2^] where P=(Fo^2^+2Fc^2^)/3'
_refine_ls_weighting_scheme calc
_refine_ls_wR_factor_gt 0.1051
_refine_ls_wR_factor_ref 0.1151
_reflns_number_gt 7675
_reflns_number_total 14412
_reflns_threshold_expression >2sigma(I)
_cod_data_source_file ja049759rsi20040114_030554.cif
_cod_data_source_block char95
_cod_depositor_comments
;
The following automatic conversions were performed:

'_exptl_crystal_density_meas' value 'none' was changed to '?' - the
value is perceived as not measured.

Automatic conversion script
Id: cif_fix_values 3008 2015-01-20 13:52:24Z robertas 
;
_cod_original_cell_volume 14226.9(14)
_cod_database_code 4112508

loop_
_symmetry_equiv_pos_as_xyz
'x, y, z'
'x, -y, z+1/2'
'x+1/2, y+1/2, z'
'x+1/2, -y+1/2, z+1/2'

loop_
_atom_site_label
_atom_site_type_symbol
_atom_site_fract_x
_atom_site_fract_y
_atom_site_fract_z
_atom_site_U_iso_or_equiv
_atom_site_adp_type
_atom_site_occupancy
_atom_site_symmetry_multiplicity
_atom_site_calc_flag
_atom_site_refinement_flags
Pd1 Pd 0.25760(2) -0.01023(9) 0.26246(3) 0.0540(3) Uani 1 1 d .
Cl1 Cl 0.21651(10) -0.0363(3) 0.27198(17) 0.0836(15) Uani 1 1 d .
Cl2 Cl 0.30065(9) 0.0186(3) 0.25707(16) 0.0717(13) Uani 1 1 d .
N11 N 0.2648(3) -0.2817(9) 0.2428(4) 0.064(3) Uani 1 1 d .
C12 C 0.2480(3) -0.1714(12) 0.2257(5) 0.053(4) Uiso 1 1 d .
N13 N 0.2228(3) -0.1944(9) 0.1751(4) 0.063(3) Uani 1 1 d .
C14 C 0.2255(3) -0.3114(13) 0.1621(6) 0.071(4) Uiso 1 1 d .
H14 H 0.2122 -0.3464 0.1288 0.085 Uiso 1 1 calc R
C15 C 0.2512(3) -0.3660(15) 0.2067(5) 0.073(4) Uiso 1 1 d .
H15 H 0.2578 -0.4479 0.2109 0.087 Uiso 1 1 calc R
C111 C 0.2938(3) -0.3056(10) 0.2942(5) 0.052(4) Uiso 1 1 d .
C112 C 0.3262(3) -0.3043(11) 0.3066(5) 0.064(4) Uiso 1 1 d .
C113 C 0.3533(3) -0.3300(10) 0.3567(5) 0.072(4) Uiso 1 1 d .
H113 H 0.3749 -0.3307 0.3660 0.086 Uiso 1 1 calc R
C114 C 0.3481(3) -0.3553(11) 0.3936(5) 0.068(4) Uiso 1 1 d .
C115 C 0.3173(3) -0.3577(11) 0.3820(5) 0.065(4) Uiso 1 1 d .
H115 H 0.3147 -0.3749 0.4078 0.079 Uiso 1 1 calc R
C116 C 0.2908(3) -0.3351(11) 0.3331(5) 0.057(4) Uiso 1 1 d .
C117 C 0.3294(3) -0.2828(11) 0.2642(5) 0.079(4) Uiso 1 1 d .
H11A H 0.3279 -0.3599 0.2482 0.118 Uiso 1 1 calc R
H11B H 0.3508 -0.2452 0.2787 0.118 Uiso 1 1 calc R
H11C H 0.3116 -0.2292 0.2382 0.118 Uiso 1 1 calc R
C118 C 0.3811(3) -0.3770(13) 0.4487(5) 0.111(5) Uiso 1 1 d .
H11D H 0.3988 -0.3959 0.4460 0.167 Uiso 1 1 calc R
H11E H 0.3782 -0.4446 0.4649 0.167 Uiso 1 1 calc R
H11F H 0.3869 -0.3042 0.4695 0.167 Uiso 1 1 calc R
C119 C 0.2567(3) -0.3302(12) 0.3220(5) 0.091(5) Uiso 1 1 d .
H11G H 0.2471 -0.2497 0.3094 0.136 Uiso 1 1 calc R
H11H H 0.2594 -0.3471 0.3537 0.136 Uiso 1 1 calc R
H11I H 0.2420 -0.3906 0.2959 0.136 Uiso 1 1 calc R
C131 C 0.1963(3) -0.1100(13) 0.1391(5) 0.058(4) Uiso 1 1 d .
C132 C 0.1999(4) -0.0271(14) 0.1120(6) 0.091(5) Uiso 1 1 d .
C133 C 0.1734(4) 0.0506(13) 0.0786(5) 0.091(5) Uiso 1 1 d .
H133 H 0.1751 0.1128 0.0604 0.109 Uiso 1 1 calc R
C134 C 0.1437(4) 0.0324(13) 0.0732(5) 0.083(5) Uiso 1 1 d .
C135 C 0.1407(4) -0.0423(15) 0.0994(6) 0.111(6) Uiso 1 1 d .
H135 H 0.1212 -0.0422 0.0971 0.133 Uiso 1 1 calc R
C136 C 0.1669(4) -0.1283(15) 0.1330(5) 0.096(5) Uiso 1 1 d .
C137 C 0.2321(4) -0.0182(13) 0.1185(6) 0.106(6) Uiso 1 1 d .
H13A H 0.2507 -0.0098 0.1551 0.158 Uiso 1 1 calc R
H13B H 0.2313 0.0522 0.0996 0.158 Uiso 1 1 calc R
H13C H 0.2351 -0.0914 0.1049 0.158 Uiso 1 1 calc R
C138 C 0.1165(4) 0.1301(17) 0.0379(7) 0.172(8) Uiso 1 1 d .
H13D H 0.0950 0.0907 0.0146 0.257 Uiso 1 1 calc R
H13E H 0.1221 0.1718 0.0177 0.257 Uiso 1 1 calc R
H13F H 0.1156 0.1886 0.0594 0.257 Uiso 1 1 calc R
C139 C 0.1607(4) -0.2276(13) 0.1620(5) 0.116(6) Uiso 1 1 d .
H13G H 0.1709 -0.3041 0.1635 0.173 Uiso 1 1 calc R
H13H H 0.1369 -0.2394 0.1432 0.173 Uiso 1 1 calc R
H13I H 0.1705 -0.2000 0.1970 0.173 Uiso 1 1 calc R
N21 N 0.2714(2) 0.2658(9) 0.2841(4) 0.053(3) Uani 1 1 d .
C22 C 0.2765(3) 0.3542(12) 0.3186(5) 0.052(4) Uiso 1 1 d .
H22 H 0.2788 0.4384 0.3163 0.063 Uiso 1 1 calc R
N23 N 0.2776(3) 0.2979(9) 0.3554(4) 0.057(3) Uani 1 1 d .
C24 C 0.2717(3) 0.1736(11) 0.3424(5) 0.051(4) Uiso 1 1 d .
H24 H 0.2709 0.1137 0.3624 0.061 Uiso 1 1 calc R
C25 C 0.2675(3) 0.1516(11) 0.2990(4) 0.040(3) Uiso 1 1 d .
C211 C 0.2665(3) 0.2986(10) 0.2361(5) 0.046(4) Uiso 1 1 d .
C212 C 0.2932(3) 0.3338(10) 0.2384(5) 0.061(4) Uiso 1 1 d .
C213 C 0.2869(3) 0.3698(10) 0.1917(4) 0.056(4) Uiso 1 1 d .
H213 H 0.3051 0.3939 0.1925 0.067 Uiso 1 1 calc R
C214 C 0.2559(3) 0.3717(10) 0.1452(4) 0.041(3) Uiso 1 1 d .
C215 C 0.2284(3) 0.3364(11) 0.1431(5) 0.066(4) Uiso 1 1 d .
H215 H 0.2068 0.3368 0.1114 0.079 Uiso 1 1 calc R
C216 C 0.2336(3) 0.2992(11) 0.1905(5) 0.061(4) Uiso 1 1 d .
C217 C 0.3281(3) 0.3385(10) 0.2876(4) 0.060(4) Uiso 1 1 d .
H21A H 0.3285 0.3862 0.3133 0.089 Uiso 1 1 calc R
H21B H 0.3425 0.3759 0.2809 0.089 Uiso 1 1 calc R
H21C H 0.3358 0.2564 0.3006 0.089 Uiso 1 1 calc R
C218 C 0.2495(3) 0.4133(12) 0.0965(5) 0.086(5) Uiso 1 1 d .
H21D H 0.2364 0.4875 0.0847 0.129 Uiso 1 1 calc R
H21E H 0.2374 0.3507 0.0701 0.129 Uiso 1 1 calc R
H21F H 0.2706 0.4290 0.1027 0.129 Uiso 1 1 calc R
C219 C 0.2038(3) 0.2620(11) 0.1888(5) 0.073(4) Uiso 1 1 d .
H21G H 0.1996 0.1755 0.1813 0.110 Uiso 1 1 calc R
H21H H 0.1843 0.3078 0.1618 0.110 Uiso 1 1 calc R
H21I H 0.2086 0.2788 0.2221 0.110 Uiso 1 1 calc R
C231 C 0.2781(3) 0.3633(11) 0.3964(5) 0.064(4) Uiso 1 1 d .
C232 C 0.3103(3) 0.3706(13) 0.4454(5) 0.074(4) Uiso 1 1 d .
C233 C 0.3096(3) 0.4288(10) 0.4841(5) 0.053(4) Uiso 1 1 d .
H233 H 0.3297 0.4470 0.5168 0.064 Uiso 1 1 calc R
C234 C 0.2815(4) 0.4564(12) 0.4740(6) 0.073(4) Uiso 1 1 d .
C235 C 0.2518(3) 0.4472(11) 0.4271(5) 0.068(4) Uiso 1 1 d .
H235 H 0.2325 0.4753 0.4223 0.081 Uiso 1 1 calc R
C236 C 0.2492(3) 0.3964(11) 0.3852(5) 0.058(4) Uiso 1 1 d .
C237 C 0.3424(3) 0.3248(11) 0.4530(5) 0.081(5) Uiso 1 1 d .
H23A H 0.3429 0.2365 0.4537 0.121 Uiso 1 1 calc R
H23B H 0.3621 0.3561 0.4855 0.121 Uiso 1 1 calc R
H23C H 0.3422 0.3536 0.4244 0.121 Uiso 1 1 calc R
C238 C 0.2822(4) 0.5167(13) 0.5183(6) 0.113(6) Uiso 1 1 d .
H23D H 0.2906 0.4587 0.5463 0.169 Uiso 1 1 calc R
H23E H 0.2597 0.5413 0.5048 0.169 Uiso 1 1 calc R
H23F H 0.2966 0.5877 0.5313 0.169 Uiso 1 1 calc R
C239 C 0.2166(3) 0.3830(13) 0.3328(5) 0.090(4) Uiso 1 1 d .
H23G H 0.2189 0.4103 0.3066 0.135 Uiso 1 1 calc R
H23H H 0.1999 0.4317 0.3308 0.135 Uiso 1 1 calc R
H23I H 0.2099 0.2980 0.3268 0.135 Uiso 1 1 calc R
Pd3 Pd 0.53072(3) 0.88318(8) 0.57417(4) 0.0622(3) Uani 1 1 d .
Cl3 Cl 0.57888(10) 0.8766(3) 0.58031(17) 0.1000(15) Uani 1 1 d .
Cl4 Cl 0.48372(9) 0.8949(3) 0.56915(15) 0.0828(13) Uani 1 1 d .
N31 N 0.5050(3) 0.6909(8) 0.4903(4) 0.084(4) Uani 1 1 d .
C32 C 0.5168(3) 0.7251(12) 0.5403(5) 0.069(4) Uiso 1 1 d .
N33 N 0.5118(2) 0.6142(8) 0.5558(3) 0.062(3) Uani 1 1 d .
C34 C 0.4989(3) 0.5226(13) 0.5200(5) 0.080(4) Uiso 1 1 d .
H34 H 0.4935 0.4426 0.5229 0.096 Uiso 1 1 calc R
C35 C 0.4956(3) 0.5770(14) 0.4778(6) 0.094(5) Uiso 1 1 d .
H35 H 0.4881 0.5388 0.4464 0.113 Uiso 1 1 calc R
C311 C 0.5048(3) 0.7709(11) 0.4551(5) 0.068(4) Uiso 1 1 d .
C312 C 0.5282(3) 0.7647(12) 0.4487(5) 0.083(4) Uiso 1 1 d .
C313 C 0.5280(3) 0.8386(11) 0.4139(5) 0.084(4) Uiso 1 1 d .
H313 H 0.5440 0.8277 0.4080 0.101 Uiso 1 1 calc R
C314 C 0.5045(3) 0.9272(10) 0.3881(4) 0.067(4) Uiso 1 1 d .
C315 C 0.4813(3) 0.9357(12) 0.3972(5) 0.089(4) Uiso 1 1 d .
H315 H 0.4658 1.0001 0.3816 0.107 Uiso 1 1 calc R
C316 C 0.4795(3) 0.8561(10) 0.4276(4) 0.062(4) Uiso 1 1 d .
C317 C 0.5558(3) 0.6657(13) 0.4766(6) 0.129(6) Uiso 1 1 d .
H31A H 0.5690 0.6767 0.5139 0.193 Uiso 1 1 calc R
H31B H 0.5701 0.6726 0.4662 0.193 Uiso 1 1 calc R
H31C H 0.5455 0.5856 0.4673 0.193 Uiso 1 1 calc R
C318 C 0.5060(3) 1.0202(12) 0.3542(5) 0.117(5) Uiso 1 1 d .
H31D H 0.5290 1.0311 0.3674 0.176 Uiso 1 1 calc R
H31E H 0.4970 1.0975 0.3550 0.176 Uiso 1 1 calc R
H31F H 0.4930 0.9906 0.3187 0.176 Uiso 1 1 calc R
C319 C 0.4507(3) 0.8637(12) 0.4310(5) 0.105(5) Uiso 1 1 d .
H31G H 0.4461 0.7831 0.4374 0.158 Uiso 1 1 calc R
H31H H 0.4311 0.8949 0.3985 0.158 Uiso 1 1 calc R
H31I H 0.4568 0.9179 0.4591 0.158 Uiso 1 1 calc R
C331 C 0.5223(3) 0.5904(10) 0.6081(5) 0.066(4) Uiso 1 1 d .
C332 C 0.4975(3) 0.5714(10) 0.6128(5) 0.066(4) Uiso 1 1 d .
C333 C 0.5058(3) 0.5529(11) 0.6607(5) 0.089(4) Uiso 1 1 d .
H333 H 0.4889 0.5467 0.6649 0.107 Uiso 1 1 calc R
C334 C 0.5398(4) 0.5430(12) 0.7044(6) 0.099(5) Uiso 1 1 d .
C335 C 0.5629(4) 0.5534(10) 0.6969(5) 0.086(5) Uiso 1 1 d .
H335 H 0.5854 0.5447 0.7258 0.103 Uiso 1 1 calc R
C336 C 0.5559(3) 0.5757(11) 0.6500(5) 0.067(4) Uiso 1 1 d .
C337 C 0.4603(3) 0.5848(12) 0.5663(5) 0.094(5) Uiso 1 1 d .
H33A H 0.4562 0.6666 0.5523 0.141 Uiso 1 1 calc R
H33B H 0.4467 0.5701 0.5777 0.141 Uiso 1 1 calc R
H33C H 0.4546 0.5262 0.5396 0.141 Uiso 1 1 calc R
C338 C 0.5500(4) 0.5203(16) 0.7596(6) 0.168(7) Uiso 1 1 d .
H33D H 0.5669 0.4572 0.7767 0.252 Uiso 1 1 calc R
H33E H 0.5306 0.4945 0.7569 0.252 Uiso 1 1 calc R
H33F H 0.5588 0.5949 0.7797 0.252 Uiso 1 1 calc R
C339 C 0.5826(3) 0.5892(11) 0.6435(5) 0.085(4) Uiso 1 1 d .
H33G H 0.5753 0.5524 0.6108 0.128 Uiso 1 1 calc R
H33H H 0.6028 0.5490 0.6720 0.128 Uiso 1 1 calc R
H33I H 0.5871 0.6750 0.6433 0.128 Uiso 1 1 calc R
N41 N 0.5291(2) 1.1556(7) 0.5960(4) 0.054(3) Uani 1 1 d .
C42 C 0.5480(3) 1.2364(12) 0.6351(5) 0.065(4) Uiso 1 1 d .
H42 H 0.5419 1.3176 0.6344 0.078 Uiso 1 1 calc R
N43 N 0.5764(2) 1.1863(9) 0.6743(4) 0.066(3) Uani 1 1 d .
C44 C 0.5745(3) 1.0700(12) 0.6592(5) 0.070(4) Uiso 1 1 d .
H44 H 0.5917 1.0127 0.6796 0.084 Uiso 1 1 calc R
C45 C 0.5456(3) 1.0433(11) 0.6117(5) 0.065(4) Uiso 1 1 d .
C411 C 0.4975(3) 1.1876(10) 0.5480(5) 0.056(3) Uiso 1 1 d .
C412 C 0.4710(3) 1.2171(10) 0.5477(4) 0.060(3) Uiso 1 1 d .
C413 C 0.4423(3) 1.2571(9) 0.5014(5) 0.068(4) Uiso 1 1 d .
H413 H 0.4238 1.2780 0.5002 0.081 Uiso 1 1 calc R
C414 C 0.4400(3) 1.2669(10) 0.4592(5) 0.061(3) Uiso 1 1 d .
C415 C 0.4665(3) 1.2400(10) 0.4574(5) 0.067(4) Uiso 1 1 d .
H415 H 0.4650 1.2512 0.4273 0.080 Uiso 1 1 calc R
C416 C 0.4952(3) 1.1952(9) 0.5038(5) 0.058(4) Uiso 1 1 d .
C417 C 0.4732(3) 1.2096(11) 0.5957(4) 0.085(4) Uiso 1 1 d .
H41A H 0.4873 1.1415 0.6168 0.127 Uiso 1 1 calc R
H41B H 0.4510 1.1978 0.5861 0.127 Uiso 1 1 calc R
H41C H 0.4826 1.2845 0.6154 0.127 Uiso 1 1 calc R
C418 C 0.4100(3) 1.3256(12) 0.4116(5) 0.103(5) Uiso 1 1 d .
H41D H 0.3900 1.2852 0.4023 0.154 Uiso 1 1 calc R
H41E H 0.4114 1.3185 0.3831 0.154 Uiso 1 1 calc R
H41F H 0.4093 1.4110 0.4185 0.154 Uiso 1 1 calc R
C419 C 0.5249(3) 1.1708(11) 0.5057(5) 0.090(4) Uiso 1 1 d .
H41G H 0.5449 1.1974 0.5389 0.135 Uiso 1 1 calc R
H41H H 0.5229 1.2149 0.4779 0.135 Uiso 1 1 calc R
H41I H 0.5265 1.0841 0.5015 0.135 Uiso 1 1 calc R
C431 C 0.6025(3) 1.2467(11) 0.7207(5) 0.073(4) Uiso 1 1 d .
C432 C 0.6271(3) 1.3023(12) 0.7195(5) 0.086(4) Uiso 1 1 d .
C433 C 0.6527(3) 1.3640(12) 0.7648(5) 0.091(4) Uiso 1 1 d .
H433 H 0.6703 1.3998 0.7666 0.109 Uiso 1 1 calc R
C434 C 0.6521(4) 1.3717(14) 0.8051(6) 0.097(5) Uiso 1 1 d .
C435 C 0.6277(4) 1.3188(15) 0.8054(7) 0.135(6) Uiso 1 1 d .
H435 H 0.6288 1.3240 0.8353 0.162 Uiso 1 1 calc R
C436 C 0.6007(4) 1.2561(13) 0.7611(6) 0.096(5) Uiso 1 1 d .
C437 C 0.6280(3) 1.2919(11) 0.6745(5) 0.092(4) Uiso 1 1 d .
H43A H 0.6156 1.2203 0.6542 0.138 Uiso 1 1 calc R
H43B H 0.6510 1.2848 0.6870 0.138 Uiso 1 1 calc R
H43C H 0.6180 1.3640 0.6528 0.138 Uiso 1 1 calc R
C438 C 0.6803(5) 1.4402(17) 0.8545(7) 0.174(8) Uiso 1 1 d .
H43D H 0.7014 1.4243 0.8609 0.261 Uiso 1 1 calc R
H43E H 0.6814 1.4122 0.8840 0.261 Uiso 1 1 calc R
H43F H 0.6757 1.5270 0.8498 0.261 Uiso 1 1 calc R
C439 C 0.5740(4) 1.1998(15) 0.7608(6) 0.150(7) Uiso 1 1 d .
H43G H 0.5531 1.2428 0.7364 0.225 Uiso 1 1 calc R
H43H H 0.5798 1.2048 0.7954 0.225 Uiso 1 1 calc R
H43I H 0.5714 1.1151 0.7506 0.225 Uiso 1 1 calc R
Pd5 Pd 0.38607(2) 0.48293(8) 0.65791(3) 0.0523(3) Uani 1 1 d .
Cl5 Cl 0.34256(10) 0.5038(3) 0.66244(16) 0.0688(13) Uani 1 1 d .
Cl6 Cl 0.42898(11) 0.4639(3) 0.65016(19) 0.0945(16) Uani 1 1 d .
N51 N 0.3708(2) 0.7577(8) 0.6354(3) 0.040(3) Uani 1 1 d .
C52 C 0.3636(3) 0.8396(13) 0.5994(5) 0.062(4) Uiso 1 1 d .
H52 H 0.3603 0.9229 0.6016 0.075 Uiso 1 1 calc R
N53 N 0.3618(3) 0.7913(9) 0.5612(4) 0.062(3) Uani 1 1 d .
C54 C 0.3694(3) 0.6661(11) 0.5737(5) 0.056(4) Uiso 1 1 d .
H54 H 0.3710 0.6091 0.5537 0.067 Uiso 1 1 calc R
C55 C 0.3742(3) 0.6397(12) 0.6192(5) 0.062(4) Uiso 1 1 d .
C511 C 0.3743(3) 0.7880(10) 0.6797(5) 0.043(3) Uiso 1 1 d .
C512 C 0.4066(3) 0.7921(10) 0.7274(5) 0.050(4) Uiso 1 1 d .
C513 C 0.4106(3) 0.8290(10) 0.7718(5) 0.052(4) Uiso 1 1 d .
H513 H 0.4318 0.8253 0.8043 0.063 Uiso 1 1 calc R
C514 C 0.3834(3) 0.8715(11) 0.7684(5) 0.060(4) Uiso 1 1 d .
C515 C 0.3512(3) 0.8708(10) 0.7221(4) 0.048(3) Uiso 1 1 d .
H515 H 0.3330 0.8983 0.7206 0.057 Uiso 1 1 calc R
C516 C 0.3469(3) 0.8280(9) 0.6779(4) 0.046(3) Uiso 1 1 d .
C517 C 0.4372(3) 0.7516(11) 0.7324(5) 0.072(4) Uiso 1 1 d .
H51A H 0.4345 0.6672 0.7215 0.108 Uiso 1 1 calc R
H51B H 0.4568 0.7592 0.7683 0.108 Uiso 1 1 calc R
H51C H 0.4398 0.8023 0.7105 0.108 Uiso 1 1 calc R
C518 C 0.3898(3) 0.9303(11) 0.8173(5) 0.076(4) Uiso 1 1 d .
H51D H 0.4112 0.9025 0.8481 0.114 Uiso 1 1 calc R
H51E H 0.3722 0.9068 0.8196 0.114 Uiso 1 1 calc R
H51F H 0.3902 1.0183 0.8149 0.114 Uiso 1 1 calc R
C519 C 0.3115(3) 0.8263(10) 0.6260(4) 0.063(4) Uiso 1 1 d .
H51G H 0.3074 0.9020 0.6075 0.095 Uiso 1 1 calc R
H51H H 0.2952 0.8174 0.6326 0.095 Uiso 1 1 calc R
H51I H 0.3094 0.7585 0.6050 0.095 Uiso 1 1 calc R
C531 C 0.3612(3) 0.8501(10) 0.5208(5) 0.047(3) Uiso 1 1 d .
C532 C 0.3318(3) 0.8658(11) 0.4732(5) 0.057(4) Uiso 1 1 d .
C533 C 0.3333(3) 0.9182(11) 0.4370(5) 0.070(4) Uiso 1 1 d .
H533 H 0.3138 0.9216 0.4025 0.084 Uiso 1 1 calc R
C534 C 0.3645(3) 0.9705(11) 0.4496(5) 0.063(4) Uiso 1 1 d .
C535 C 0.3923(3) 0.9568(11) 0.4980(5) 0.068(4) Uiso 1 1 d .
H535 H 0.4126 0.9878 0.5070 0.082 Uiso 1 1 calc R
C536 C 0.3918(3) 0.8966(12) 0.5358(5) 0.066(4) Uiso 1 1 d .
C537 C 0.3008(3) 0.8217(11) 0.4595(5) 0.070(4) Uiso 1 1 d .
H53A H 0.3033 0.7372 0.4701 0.105 Uiso 1 1 calc R
H53B H 0.2839 0.8279 0.4222 0.105 Uiso 1 1 calc R
H53C H 0.2942 0.8700 0.4770 0.105 Uiso 1 1 calc R
C538 C 0.3622(3) 1.0215(10) 0.4029(5) 0.075(4) Uiso 1 1 d .
H53D H 0.3752 1.0958 0.4133 0.113 Uiso 1 1 calc R
H53E H 0.3391 1.0389 0.3744 0.113 Uiso 1 1 calc R
H53F H 0.3709 0.9617 0.3919 0.113 Uiso 1 1 calc R
C539 C 0.4244(3) 0.8760(12) 0.5909(4) 0.079(4) Uiso 1 1 d .
H53G H 0.4271 0.9402 0.6138 0.118 Uiso 1 1 calc R
H53H H 0.4431 0.8770 0.5897 0.118 Uiso 1 1 calc R
H53I H 0.4234 0.7977 0.6039 0.118 Uiso 1 1 calc R
N61 N 0.4238(3) 0.3015(9) 0.7477(4) 0.067(3) Uani 1 1 d .
C62 C 0.3981(3) 0.3189(12) 0.6967(5) 0.056(4) Uiso 1 1 d .
N63 N 0.3811(3) 0.2149(9) 0.6765(4) 0.057(3) Uani 1 1 d .
C64 C 0.3970(3) 0.1293(14) 0.7173(5) 0.072(4) Uiso 1 1 d .
H64 H 0.3903 0.0478 0.7141 0.087 Uiso 1 1 calc R
C65 C 0.4229(3) 0.1795(13) 0.7608(6) 0.073(5) Uiso 1 1 d .
H65 H 0.4376 0.1420 0.7934 0.088 Uiso 1 1 calc R
C611 C 0.4497(4) 0.3841(14) 0.7832(5) 0.069(4) Uiso 1 1 d .
C612 C 0.4799(3) 0.3757(12) 0.7918(5) 0.065(4) Uiso 1 1 d .
C613 C 0.5044(4) 0.4568(13) 0.8280(5) 0.090(5) Uiso 1 1 d .
H613 H 0.5261 0.4531 0.8373 0.108 Uiso 1 1 calc R
C614 C 0.4962(4) 0.5465(12) 0.8511(5) 0.082(5) Uiso 1 1 d .
C615 C 0.4674(4) 0.5444(12) 0.8434(5) 0.077(4) Uiso 1 1 d .
H615 H 0.4636 0.5983 0.8619 0.093 Uiso 1 1 calc R
C616 C 0.4422(4) 0.4621(12) 0.8077(5) 0.068(4) Uiso 1 1 d .
C617 C 0.4866(3) 0.2924(13) 0.7668(5) 0.100(5) Uiso 1 1 d .
H61A H 0.4831 0.2103 0.7736 0.150 Uiso 1 1 calc R
H61B H 0.5096 0.3013 0.7797 0.150 Uiso 1 1 calc R
H61C H 0.4718 0.3075 0.7296 0.150 Uiso 1 1 calc R
C618 C 0.5255(4) 0.6381(15) 0.8921(6) 0.147(7) Uiso 1 1 d .
H61D H 0.5292 0.6320 0.9251 0.220 Uiso 1 1 calc R
H61E H 0.5192 0.7209 0.8791 0.220 Uiso 1 1 calc R
H61F H 0.5458 0.6167 0.8967 0.220 Uiso 1 1 calc R
C619 C 0.4094(3) 0.4653(12) 0.8002(5) 0.090(5) Uiso 1 1 d .
H61G H 0.3940 0.5201 0.7718 0.135 Uiso 1 1 calc R
H61H H 0.4133 0.4937 0.8318 0.135 Uiso 1 1 calc R
H61I H 0.3998 0.3840 0.7920 0.135 Uiso 1 1 calc R
C631 C 0.3532(3) 0.1885(10) 0.6240(5) 0.055(4) Uiso 1 1 d .
C632 C 0.3594(3) 0.1682(11) 0.5892(5) 0.056(4) Uiso 1 1 d .
C633 C 0.3311(3) 0.1413(12) 0.5391(5) 0.079(5) Uiso 1 1 d .
H633 H 0.3338 0.1260 0.5133 0.095 Uiso 1 1 calc R
C634 C 0.2996(3) 0.1360(12) 0.5254(5) 0.075(4) Uiso 1 1 d .
C635 C 0.2958(3) 0.1577(10) 0.5637(5) 0.066(4) Uiso 1 1 d .
H635 H 0.2744 0.1562 0.5553 0.080 Uiso 1 1 calc R
C636 C 0.3231(3) 0.1814(10) 0.6138(5) 0.055(4) Uiso 1 1 d .
C637 C 0.3926(3) 0.1707(12) 0.6028(5) 0.080(5) Uiso 1 1 d .
H63A H 0.3972 0.2515 0.5964 0.119 Uiso 1 1 calc R
H63B H 0.3939 0.1117 0.5818 0.119 Uiso 1 1 calc R
H63C H 0.4089 0.1505 0.6393 0.119 Uiso 1 1 calc R
C638 C 0.2697(3) 0.1115(13) 0.4691(5) 0.104(5) Uiso 1 1 d .
H63D H 0.2770 0.1116 0.4474 0.156 Uiso 1 1 calc R
H63E H 0.2531 0.1746 0.4573 0.156 Uiso 1 1 calc R
H63F H 0.2601 0.0328 0.4667 0.156 Uiso 1 1 calc R
C639 C 0.3181(3) 0.1989(11) 0.6547(5) 0.082(5) Uiso 1 1 d .
H63G H 0.3344 0.1510 0.6852 0.122 Uiso 1 1 calc R
H63H H 0.2958 0.1727 0.6412 0.122 Uiso 1 1 calc R
H63I H 0.3208 0.2844 0.6641 0.122 Uiso 1 1 calc R

loop_
_atom_site_aniso_label
_atom_site_aniso_U_11
_atom_site_aniso_U_22
_atom_site_aniso_U_33
_atom_site_aniso_U_23
_atom_site_aniso_U_13
_atom_site_aniso_U_12
Pd1 0.0605(7) 0.0480(7) 0.0602(8) -0.0039(6) 0.0401(6) -0.0008(6)
Cl1 0.092(3) 0.067(3) 0.145(4) -0.020(3) 0.099(3) -0.014(2)
Cl2 0.070(3) 0.068(3) 0.092(3) -0.015(2) 0.056(3) -0.010(2)
N11 0.078(9) 0.039(8) 0.060(9) -0.007(6) 0.033(8) 0.000(6)
N13 0.090(9) 0.033(7) 0.061(9) 0.000(6) 0.044(8) 0.003(6)
N21 0.051(8) 0.049(8) 0.036(8) 0.004(6) 0.014(6) 0.011(6)
N23 0.088(9) 0.061(8) 0.034(7) 0.001(6) 0.044(7) -0.001(6)
Pd3 0.0594(6) 0.0534(6) 0.0681(6) 0.0026(6) 0.0358(5) 0.0036(5)
Cl3 0.074(3) 0.090(3) 0.143(4) 0.002(2) 0.070(3) 0.009(2)
Cl4 0.078(3) 0.066(3) 0.123(3) -0.017(2) 0.071(3) -0.0134(19)
N31 0.109(9) 0.013(6) 0.092(9) 0.015(6) 0.042(8) -0.002(6)
N33 0.075(7) 0.049(7) 0.061(8) -0.019(6) 0.040(6) -0.002(6)
N41 0.055(7) 0.027(6) 0.066(8) 0.000(5) 0.029(6) 0.002(5)
N43 0.058(7) 0.071(8) 0.043(7) -0.011(6) 0.018(6) 0.000(6)
Pd5 0.0662(8) 0.0430(7) 0.0583(8) 0.0022(6) 0.0434(7) -0.0009(6)
Cl5 0.088(3) 0.061(3) 0.091(3) 0.008(2) 0.071(3) 0.005(2)
Cl6 0.110(4) 0.072(3) 0.145(4) 0.020(3) 0.101(4) 0.011(2)
N51 0.083(8) 0.033(6) 0.041(7) 0.007(5) 0.057(7) 0.011(5)
N53 0.080(9) 0.036(7) 0.070(9) 0.001(6) 0.046(7) -0.002(6)
N61 0.083(9) 0.036(7) 0.071(9) 0.012(6) 0.040(8) -0.007(6)
N63 0.071(8) 0.039(7) 0.070(9) 0.013(6) 0.047(8) -0.009(6)

loop_
_atom_type_symbol
_atom_type_description
_atom_type_scat_dispersion_real
_atom_type_scat_dispersion_imag
_atom_type_scat_source
C C 0.0181 0.0091 'International Tables Vol C Tables 4.2.6.8 and 6.1.1.4'
H H 0.0000 0.0000 'International Tables Vol C Tables 4.2.6.8 and 6.1.1.4'
N N 0.0311 0.0180 'International Tables Vol C Tables 4.2.6.8 and 6.1.1.4'
Cl Cl 0.3639 0.7018 'International Tables Vol C Tables 4.2.6.8 and 6.1.1.4'
Pd Pd 0.1215 3.9337 'International Tables Vol C Tables 4.2.6.8 and 6.1.1.4'

loop_
_geom_angle_atom_site_label_1
_geom_angle_atom_site_label_2
_geom_angle_atom_site_label_3
_geom_angle
_geom_angle_publ_flag
C12 PD1 C25 179.4(5) y
C12 PD1 CL1 93.3(4) y
C25 PD1 CL1 87.3(3) y
C12 PD1 CL2 88.6(4) y
C25 PD1 CL2 90.9(3) y
CL1 PD1 CL2 177.23(18) y
C15 N11 C12 113.60(12) y
C15 N11 C111 121.50(11) y
C12 N11 C111 124.90(11) y
N13 C12 N11 102.40(11) y
N13 C12 PD1 126.1(1) y
N11 C12 PD1 131.4(1) y
C12 N13 C14 110.40(11) y
C12 N13 C131 125.50(11) y
C14 N13 C131 124.10(11) y
C15 C14 N13 107.00(14) y
C15 C14 H14 126.5 ?
N13 C14 H14 126.5 ?
N11 C15 C14 106.30(14) y
N11 C15 H15 126.9 ?
C14 C15 H15 126.9 ?
C116 C111 N11 120.00(12) y
C116 C111 C112 118.90(13) y
N11 C111 C112 121.10(12) y
C113 C112 C111 118.60(13) y
C113 C112 C117 122.20(13) y
C111 C112 C117 119.10(12) y
C112 C113 C114 118.90(13) y
C112 C113 H113 120.5 ?
C114 C113 H113 120.5 ?
C115 C114 C113 122.90(13) y
C115 C114 C118 124.20(13) y
C113 C114 C118 112.90(12) y
C116 C115 C114 118.50(13) y
C116 C115 H115 120.8 ?
C114 C115 H115 120.8 ?
C115 C116 C111 122.20(14) y
C115 C116 C119 117.20(12) y
C111 C116 C119 120.30(13) y
C112 C117 H11A 109.5 ?
C112 C117 H11B 109.5 ?
H11A C117 H11B 109.5 ?
C112 C117 H11C 109.5 ?
H11A C117 H11C 109.5 ?
H11B C117 H11C 109.5 ?
C114 C118 H11D 109.5 ?
C114 C118 H11E 109.5 ?
H11D C118 H11E 109.5 ?
C114 C118 H11F 109.5 ?
H11D C118 H11F 109.5 ?
H11E C118 H11F 109.5 ?
C116 C119 H11G 109.5 ?
C116 C119 H11H 109.5 ?
H11G C119 H11H 109.5 ?
C116 C119 H11I 109.5 ?
H11G C119 H11I 109.5 ?
H11H C119 H11I 109.5 ?
C132 C131 C136 123.90(15) y
C132 C131 N13 122.00(13) y
C136 C131 N13 113.90(13) y
C131 C132 C133 118.40(16) y
C131 C132 C137 120.70(15) y
C133 C132 C137 120.90(16) y
C132 C133 C134 117.20(15) y
C132 C133 H133 121.4 ?
C134 C133 H133 121.4 ?
C135 C134 C133 124.20(16) y
C135 C134 C138 122.30(17) y
C133 C134 C138 112.70(14) y
C134 C135 C136 120.60(17) y
C134 C135 H135 119.7 ?
C136 C135 H135 119.7 ?
C131 C136 C135 115.10(15) y
C131 C136 C139 126.40(14) y
C135 C136 C139 118.40(14) y
C132 C137 H13A 109.5 ?
C132 C137 H13B 109.5 ?
H13A C137 H13B 109.5 ?
C132 C137 H13C 109.5 ?
H13A C137 H13C 109.5 ?
H13B C137 H13C 109.5 ?
C134 C138 H13D 109.5 ?
C134 C138 H13E 109.5 ?
H13D C138 H13E 109.5 ?
C134 C138 H13F 109.5 ?
H13D C138 H13F 109.5 ?
H13E C138 H13F 109.5 ?
C136 C139 H13G 109.5 ?
C136 C139 H13H 109.5 ?
H13G C139 H13H 109.5 ?
C136 C139 H13I 109.5 ?
H13G C139 H13I 109.5 ?
H13H C139 H13I 109.5 ?
C22 N21 C25 110.40(11) y
C22 N21 C211 121.00(11) y
C25 N21 C211 128.1(1) y
N23 C22 N21 106.70(11) y
N23 C22 H22 126.6 ?
N21 C22 H22 126.6 ?
C22 N23 C24 107.50(11) y
C22 N23 C231 123.30(11) y
C24 N23 C231 128.1(1) y
C25 C24 N23 111.50(11) y
C25 C24 H24 124.3 ?
N23 C24 H24 124.3 ?
C24 C25 N21 103.80(11) y
C24 C25 PD1 127.7(1) y
N21 C25 PD1 128.5(9) y
C212 C211 C216 123.90(13) y
C212 C211 N21 119.30(12) y
C216 C211 N21 116.70(12) y
C211 C212 C213 116.90(12) y
C211 C212 C217 123.70(12) y
C213 C212 C217 119.40(12) y
C214 C213 C212 123.80(12) y
C214 C213 H213 118.1 ?
C212 C213 H213 118.1 ?
C213 C214 C215 119.00(12) y
C213 C214 C218 123.10(11) y
C215 C214 C218 117.90(11) y
C214 C215 C216 119.40(12) y
C214 C215 H215 120.3 ?
C216 C215 H215 120.3 ?
C211 C216 C215 117.00(13) y
C211 C216 C219 123.20(12) y
C215 C216 C219 119.80(12) y
C212 C217 H21A 109.5 ?
C212 C217 H21B 109.5 ?
H21A C217 H21B 109.5 ?
C212 C217 H21C 109.5 ?
H21A C217 H21C 109.5 ?
H21B C217 H21C 109.5 ?
C214 C218 H21D 109.5 ?
C214 C218 H21E 109.5 ?
H21D C218 H21E 109.5 ?
C214 C218 H21F 109.5 ?
H21D C218 H21F 109.5 ?
H21E C218 H21F 109.5 ?
C216 C219 H21G 109.5 ?
C216 C219 H21H 109.5 ?
H21G C219 H21H 109.5 ?
C216 C219 H21I 109.5 ?
H21G C219 H21I 109.5 ?
H21H C219 H21I 109.5 ?
C236 C231 C232 127.70(13) y
C236 C231 N23 118.00(12) y
C232 C231 N23 114.00(12) y
C233 C232 C231 112.50(13) y
C233 C232 C237 125.50(12) y
C231 C232 C237 121.90(12) y
C234 C233 C232 119.70(13) y
C234 C233 H233 120.2 ?
C232 C233 H233 120.2 ?
C233 C234 C235 124.80(15) y
C233 C234 C238 117.50(14) y
C235 C234 C238 117.40(14) y
C234 C235 C236 120.80(14) y
C234 C235 H235 119.6 ?
C236 C235 H235 119.6 ?
C231 C236 C235 114.00(12) y
C231 C236 C239 123.50(12) y
C235 C236 C239 122.40(12) y
C232 C237 H23A 109.5 ?
C232 C237 H23B 109.5 ?
H23A C237 H23B 109.5 ?
C232 C237 H23C 109.5 ?
H23A C237 H23C 109.5 ?
H23B C237 H23C 109.5 ?
C234 C238 H23D 109.5 ?
C234 C238 H23E 109.5 ?
H23D C238 H23E 109.5 ?
C234 C238 H23F 109.5 ?
H23D C238 H23F 109.5 ?
H23E C238 H23F 109.5 ?
C236 C239 H23G 109.5 ?
C236 C239 H23H 109.5 ?
H23G C239 H23H 109.5 ?
C236 C239 H23I 109.5 ?
H23G C239 H23I 109.5 ?
H23H C239 H23I 109.5 ?
C32 PD3 C45 177.8(5) y
C32 PD3 CL4 90.4(4) y
C45 PD3 CL4 89.0(3) y
C32 PD3 CL3 91.2(4) y
C45 PD3 CL3 89.4(3) y
CL4 PD3 CL3 178.40(14) y
C35 N31 C32 115.90(12) y
C35 N31 C311 120.70(12) y
C32 N31 C311 123.40(11) y
N31 C32 N33 98.0(1) y
N31 C32 PD3 130.5(1) y
N33 C32 PD3 131.2(1) y
C34 N33 C32 115.80(11) y
C34 N33 C331 120.2(1) y
C32 N33 C331 123.7(1) y
N33 C34 C35 103.00(13) y
N33 C34 H34 128.5 ?
C35 C34 H34 128.5 ?
N31 C35 C34 107.20(14) y
N31 C35 H35 126.4 ?
C34 C35 H35 126.4 ?
C312 C311 C316 120.00(13) y
C312 C311 N31 121.40(13) y
C316 C311 N31 118.60(12) y
C311 C312 C313 122.10(14) y
C311 C312 C317 120.90(13) y
C313 C312 C317 116.80(13) y
C314 C313 C312 119.50(13) y
C314 C313 H313 120.2 ?
C312 C313 H313 120.2 ?
C313 C314 C315 117.20(12) y
C313 C314 C318 120.60(12) y
C315 C314 C318 121.90(12) y
C316 C315 C314 123.60(13) y
C316 C315 H315 118.2 ?
C314 C315 H315 118.2 ?
C315 C316 C311 117.10(13) y
C315 C316 C319 120.20(13) y
C311 C316 C319 122.70(12) y
C312 C317 H31A 109.5 ?
C312 C317 H31B 109.5 ?
H31A C317 H31B 109.5 ?
C312 C317 H31C 109.5 ?
H31A C317 H31C 109.5 ?
H31B C317 H31C 109.5 ?
C314 C318 H31D 109.5 ?
C314 C318 H31E 109.5 ?
H31D C318 H31E 109.5 ?
C314 C318 H31F 109.5 ?
H31D C318 H31F 109.5 ?
H31E C318 H31F 109.5 ?
C316 C319 H31G 109.5 ?
C316 C319 H31H 109.5 ?
H31G C319 H31H 109.5 ?
C316 C319 H31I 109.5 ?
H31G C319 H31I 109.5 ?
H31H C319 H31I 109.5 ?
C332 C331 C336 121.90(13) y
C332 C331 N33 116.50(12) y
C336 C331 N33 121.30(12) y
C333 C332 C331 119.00(13) y
C333 C332 C337 118.60(13) y
C331 C332 C337 122.00(12) y
C332 C333 C334 120.10(14) y
C332 C333 H333 120 ?
C334 C333 H333 120 ?
C335 C334 C333 118.20(14) y
C335 C334 C338 120.60(14) y
C333 C334 C338 121.20(14) y
C334 C335 C336 123.90(14) y
C334 C335 H335 118 ?
C336 C335 H335 118 ?
C335 C336 C331 116.50(13) y
C335 C336 C339 122.30(13) y
C331 C336 C339 121.20(12) y
C332 C337 H33A 109.5 ?
C332 C337 H33B 109.5 ?
H33A C337 H33B 109.5 ?
C332 C337 H33C 109.5 ?
H33A C337 H33C 109.5 ?
H33B C337 H33C 109.5 ?
C334 C338 H33D 109.5 ?
C334 C338 H33E 109.5 ?
H33D C338 H33E 109.5 ?
C334 C338 H33F 109.5 ?
H33D C338 H33F 109.5 ?
H33E C338 H33F 109.5 ?
C336 C339 H33G 109.5 ?
C336 C339 H33H 109.5 ?
H33G C339 H33H 109.5 ?
C336 C339 H33I 109.5 ?
H33G C339 H33I 109.5 ?
H33H C339 H33I 109.5 ?
C42 N41 C45 108.2(1) y
C42 N41 C411 122.7(1) y
C45 N41 C411 129.1(1) y
N43 C42 N41 111.30(12) y
N43 C42 H42 124.4 ?
N41 C42 H42 124.4 ?
C42 N43 C44 104.40(11) y
C42 N43 C431 125.90(11) y
C44 N43 C431 129.60(11) y
N43 C44 C45 113.70(12) y
N43 C44 H44 123.2 ?
C45 C44 H44 123.2 ?
C44 C45 N41 102.40(11) y
C44 C45 PD3 128.4(1) y
N41 C45 PD3 129.2(9) y
C412 C411 C416 121.20(12) y
C412 C411 N41 120.00(11) y
C416 C411 N41 118.70(11) y
C411 C412 C413 117.30(12) y
C411 C412 C417 121.80(11) y
C413 C412 C417 120.90(11) y
C414 C413 C412 122.10(12) y
C414 C413 H413 118.9 ?
C412 C413 H413 118.9 ?
C413 C414 C415 123.10(12) y
C413 C414 C418 120.40(12) y
C415 C414 C418 116.00(11) y
C416 C415 C414 114.90(12) y
C416 C415 H415 122.6 ?
C414 C415 H415 122.6 ?
C411 C416 C415 121.30(12) y
C411 C416 C419 120.30(11) y
C415 C416 C419 117.90(11) y
C412 C417 H41A 109.5 ?
C412 C417 H41B 109.5 ?
H41A C417 H41B 109.5 ?
C412 C417 H41C 109.5 ?
H41A C417 H41C 109.5 ?
H41B C417 H41C 109.5 ?
C414 C418 H41D 109.5 ?
C414 C418 H41E 109.5 ?
H41D C418 H41E 109.5 ?
C414 C418 H41F 109.5 ?
H41D C418 H41F 109.5 ?
H41E C418 H41F 109.5 ?
C416 C419 H41G 109.5 ?
C416 C419 H41H 109.5 ?
H41G C419 H41H 109.5 ?
C416 C419 H41I 109.5 ?
H41G C419 H41I 109.5 ?
H41H C419 H41I 109.5 ?
C436 C431 C432 124.40(14) y
C436 C431 N43 119.40(13) y
C432 C431 N43 116.00(12) y
C433 C432 C431 116.40(13) y
C433 C432 C437 120.40(13) y
C431 C432 C437 123.10(13) y
C434 C433 C432 120.30(14) y
C434 C433 H433 119.9 ?
C432 C433 H433 119.9 ?
C433 C434 C435 122.60(16) y
C433 C434 C438 119.60(15) y
C435 C434 C438 117.80(16) y
C434 C435 C436 121.00(17) y
C434 C435 H435 119.5 ?
C436 C435 H435 119.5 ?
C431 C436 C435 115.20(16) y
C431 C436 C439 123.50(15) y
C435 C436 C439 121.30(16) y
C432 C437 H43A 109.5 ?
C432 C437 H43B 109.5 ?
H43A C437 H43B 109.5 ?
C432 C437 H43C 109.5 ?
H43A C437 H43C 109.5 ?
H43B C437 H43C 109.5 ?
C434 C438 H43D 109.5 ?
C434 C438 H43E 109.5 ?
H43D C438 H43E 109.5 ?
C434 C438 H43F 109.5 ?
H43D C438 H43F 109.5 ?
H43E C438 H43F 109.5 ?
C436 C439 H43G 109.5 ?
C436 C439 H43H 109.5 ?
H43G C439 H43H 109.5 ?
C436 C439 H43I 109.5 ?
H43G C439 H43I 109.5 ?
H43H C439 H43I 109.5 ?
C55 PD5 C62 178.9(5) y
C55 PD5 CL5 91.1(4) y
C62 PD5 CL5 89.3(4) y
C55 PD5 CL6 87.4(4) y
C62 PD5 CL6 92.2(4) y
CL5 PD5 CL6 177.93(18) y
C52 N51 C511 122.8(1) y
C52 N51 C55 108.5(1) y
C511 N51 C55 128.7(1) y
N53 C52 N51 112.40(12) y
N53 C52 H52 123.8 ?
N51 C52 H52 123.8 ?
C52 N53 C54 105.80(12) y
C52 N53 C531 129.30(11) y
C54 N53 C531 123.00(11) y
C55 C54 N53 110.60(12) y
C55 C54 H54 124.7 ?
N53 C54 H54 124.7 ?
C54 C55 N51 102.60(11) y
C54 C55 PD5 130.30(11) y
N51 C55 PD5 127.0(9) y
N51 C511 C512 119.00(12) y
N51 C511 C516 121.80(11) y
C512 C511 C516 118.80(12) y
C513 C512 C511 119.60(12) y
C513 C512 C517 118.50(11) y
C511 C512 C517 121.90(11) y
C512 C513 C514 120.00(12) y
C512 C513 H513 120 ?
C514 C513 H513 120 ?
C515 C514 C513 122.20(12) y
C515 C514 C518 119.20(11) y
C513 C514 C518 118.40(11) y
C514 C515 C516 117.80(11) y
C514 C515 H515 121.1 ?
C516 C515 H515 121.1 ?
C515 C516 C511 121.40(11) y
C515 C516 C519 118.90(11) y
C511 C516 C519 119.70(11) y
C512 C517 H51A 109.5 ?
C512 C517 H51B 109.5 ?
H51A C517 H51B 109.5 ?
C512 C517 H51C 109.5 ?
H51A C517 H51C 109.5 ?
H51B C517 H51C 109.5 ?
C514 C518 H51D 109.5 ?
C514 C518 H51E 109.5 ?
H51D C518 H51E 109.5 ?
C514 C518 H51F 109.5 ?
H51D C518 H51F 109.5 ?
H51E C518 H51F 109.5 ?
C516 C519 H51G 109.5 ?
C516 C519 H51H 109.5 ?
H51G C519 H51H 109.5 ?
C516 C519 H51I 109.5 ?
H51G C519 H51I 109.5 ?
H51H C519 H51I 109.5 ?
C532 C531 C536 124.20(12) y
C532 C531 N53 119.70(12) y
C536 C531 N53 115.80(11) y
C533 C532 C531 116.40(13) y
C533 C532 C537 120.30(13) y
C531 C532 C537 123.10(13) y
C532 C533 C534 122.50(13) y
C532 C533 H533 118.7 ?
C534 C533 H533 118.7 ?
C535 C534 C533 117.60(13) y
C535 C534 C538 126.10(13) y
C533 C534 C538 115.80(12) y
C534 C535 C536 120.90(14) y
C534 C535 H535 119.6 ?
C536 C535 H535 119.6 ?
C531 C536 C535 117.90(12) y
C531 C536 C539 121.60(12) y
C535 C536 C539 120.30(12) y
C532 C537 H53A 109.5 ?
C532 C537 H53B 109.5 ?
H53A C537 H53B 109.5 ?
C532 C537 H53C 109.5 ?
H53A C537 H53C 109.5 ?
H53B C537 H53C 109.5 ?
C534 C538 H53D 109.5 ?
C534 C538 H53E 109.5 ?
H53D C538 H53E 109.5 ?
C534 C538 H53F 109.5 ?
H53D C538 H53F 109.5 ?
H53E C538 H53F 109.5 ?
C536 C539 H53G 109.5 ?
C536 C539 H53H 109.5 ?
H53G C539 H53H 109.5 ?
C536 C539 H53I 109.5 ?
H53G C539 H53I 109.5 ?
H53H C539 H53I 109.5 ?
C62 N61 C65 108.60(11) y
C62 N61 C611 128.50(11) y
C65 N61 C611 122.80(11) y
N63 C62 N61 109.30(12) y
N63 C62 PD5 125.7(1) y
N61 C62 PD5 125.0(1) y
C62 N63 C64 106.20(12) y
C62 N63 C631 129.00(11) y
C64 N63 C631 124.7(1) y
C65 C64 N63 110.70(14) y
C65 C64 H64 124.7 ?
N63 C64 H64 124.7 ?
C64 C65 N61 105.30(14) y
C64 C65 H65 127.3 ?
N61 C65 H65 127.3 ?
C616 C611 C612 125.80(15) y
C616 C611 N61 115.50(14) y
C612 C611 N61 118.60(14) y
C611 C612 C613 115.90(14) y
C611 C612 C617 123.90(14) y
C613 C612 C617 120.20(14) y
C612 C613 C614 118.90(14) y
C612 C613 H613 120.5 ?
C614 C613 H613 120.5 ?
C615 C614 C613 121.50(15) y
C615 C614 C618 121.60(14) y
C613 C614 C618 116.40(14) y
C614 C615 C616 120.50(15) y
C614 C615 H615 119.8 ?
C616 C615 H615 119.8 ?
C611 C616 C615 116.90(15) y
C611 C616 C619 125.20(14) y
C615 C616 C619 117.90(13) y
C612 C617 H61A 109.5 ?
C612 C617 H61B 109.5 ?
H61A C617 H61B 109.5 ?
C612 C617 H61C 109.5 ?
H61A C617 H61C 109.5 ?
H61B C617 H61C 109.5 ?
C614 C618 H61D 109.5 ?
C614 C618 H61E 109.5 ?
H61D C618 H61E 109.5 ?
C614 C618 H61F 109.5 ?
H61D C618 H61F 109.5 ?
H61E C618 H61F 109.5 ?
C616 C619 H61G 109.5 ?
C616 C619 H61H 109.5 ?
H61G C619 H61H 109.5 ?
C616 C619 H61I 109.5 ?
H61G C619 H61I 109.5 ?
H61H C619 H61I 109.5 ?
C636 C631 C632 125.60(14) y
C636 C631 N63 116.60(13) y
C632 C631 N63 117.80(13) y
C631 C632 C633 114.30(13) y
C631 C632 C637 123.30(13) y
C633 C632 C637 122.40(13) y
C634 C633 C632 123.50(14) y
C634 C633 H633 118.2 ?
C632 C633 H633 118.2 ?
C633 C634 C635 117.90(14) y
C633 C634 C638 120.20(13) y
C635 C634 C638 121.90(13) y
C636 C635 C634 120.50(13) y
C636 C635 H635 119.8 ?
C634 C635 H635 119.8 ?
C631 C636 C635 118.10(13) y
C631 C636 C639 123.10(13) y
C635 C636 C639 118.70(12) y
C632 C637 H63A 109.5 ?
C632 C637 H63B 109.5 ?
H63A C637 H63B 109.5 ?
C632 C637 H63C 109.5 ?
H63A C637 H63C 109.5 ?
H63B C637 H63C 109.5 ?
C634 C638 H63D 109.5 ?
C634 C638 H63E 109.5 ?
H63D C638 H63E 109.5 ?
C634 C638 H63F 109.5 ?
H63D C638 H63F 109.5 ?
H63E C638 H63F 109.5 ?
C636 C639 H63G 109.5 ?
C636 C639 H63H 109.5 ?
H63G C639 H63H 109.5 ?
C636 C639 H63I 109.5 ?
H63G C639 H63I 109.5 ?
H63H C639 H63I 109.5 ?

loop_
_geom_bond_atom_site_label_1
_geom_bond_atom_site_label_2
_geom_bond_distance
_geom_bond_publ_flag
Pd1 C12 2.019(13) y
Pd1 C25 2.021(11) y
Pd1 Cl1 2.289(4) y
Pd1 Cl2 2.302(4) y
N11 C15 1.310(14) y
N11 C12 1.385(14) y
N11 C111 1.422(14) y
C12 N13 1.355(13) y
N13 C14 1.382(15) y
N13 C131 1.453(14) y
C14 C15 1.359(16) y
C14 H14 0.94 ?
C15 H15 0.94 ?
C111 C116 1.397(15) y
C111 C112 1.423(14) y
C112 C113 1.372(15) y
C112 C117 1.497(15) y
C113 C114 1.397(15) y
C113 H113 0.94 ?
C114 C115 1.358(14) y
C114 C118 1.548(15) y
C115 C116 1.338(14) y
C115 H115 0.94 ?
C116 C119 1.526(15) y
C117 H11a 0.97 ?
C117 H11b 0.97 ?
C117 H11c 0.97 ?
C118 H11d 0.97 ?
C118 H11e 0.97 ?
C118 H11f 0.97 ?
C119 H11g 0.97 ?
C119 H11h 0.97 ?
C119 H11i 0.97 ?
C131 C132 1.350(17) y
C131 C136 1.386(15) y
C132 C133 1.388(18) y
C132 C137 1.508(18) y
C133 C134 1.413(17) y
C133 H133 0.94 ?
C134 C135 1.253(18) y
C134 C138 1.558(19) y
C135 C136 1.440(18) y
C135 H135 0.94 ?
C136 C139 1.590(18) y
C137 H13a 0.97 ?
C137 H13b 0.97 ?
C137 H13c 0.97 ?
C138 H13d 0.97 ?
C138 H13e 0.97 ?
C138 H13f 0.97 ?
C139 H13g 0.97 ?
C139 H13h 0.97 ?
C139 H13i 0.97 ?
N21 C22 1.380(14) y
N21 C25 1.398(13) y
N21 C211 1.465(14) y
C22 N23 1.313(13) y
C22 H22 0.94 ?
N23 C24 1.406(13) y
N23 C231 1.496(14) y
C24 C25 1.312(13) y
C24 H24 0.94 ?
C211 C212 1.357(14) y
C211 C216 1.397(15) y
C212 C213 1.401(14) y
C212 C217 1.492(14) y
C213 C214 1.360(13) y
C213 H213 0.94 ?
C214 C215 1.400(14) y
C214 C218 1.477(14) y
C215 C216 1.450(15) y
C215 H215 0.94 ?
C216 C219 1.523(15) y
C217 H21a 0.97 ?
C217 H21b 0.97 ?
C217 H21c 0.97 ?
C218 H21d 0.97 ?
C218 H21e 0.97 ?
C218 H21f 0.97 ?
C219 H21g 0.97 ?
C219 H21h 0.97 ?
C219 H21i 0.97 ?
C231 C236 1.321(14) y
C231 C232 1.426(15) y
C232 C233 1.426(15) y
C232 C237 1.564(15) y
C233 C234 1.285(15) y
C233 H233 0.94 ?
C234 C235 1.340(15) y
C234 C238 1.561(18) y
C235 C236 1.395(14) y
C235 H235 0.94 ?
C236 C239 1.487(14) y
C237 H23a 0.97 ?
C237 H23b 0.97 ?
C237 H23c 0.97 ?
C238 H23d 0.97 ?
C238 H23e 0.97 ?
C238 H23f 0.97 ?
C239 H23g 0.97 ?
C239 H23h 0.97 ?
C239 H23i 0.97 ?
Pd3 C32 1.941(14) y
Pd3 C45 2.005(12) y
Pd3 Cl4 2.278(4) y
Pd3 Cl3 2.313(4) y
N31 C35 1.310(15) y
N31 C32 1.395(14) y
N31 C311 1.436(14) y
C32 N33 1.397(14) y
N33 C34 1.363(13) y
N33 C331 1.461(13) y
C34 C35 1.408(16) y
C34 H34 0.94 ?
C35 H35 0.94 ?
C311 C312 1.318(14) y
C311 C316 1.385(14) y
C312 C313 1.382(15) y
C312 C317 1.549(16) y
C313 C314 1.358(14) y
C313 H313 0.94 ?
C314 C315 1.369(14) y
C314 C318 1.537(15) y
C315 C316 1.362(14) y
C315 H315 0.94 ?
C316 C319 1.517(14) y
C317 H31a 0.97 ?
C317 H31b 0.97 ?
C317 H31c 0.97 ?
C318 H31d 0.97 ?
C318 H31e 0.97 ?
C318 H31f 0.97 ?
C319 H31g 0.97 ?
C319 H31h 0.97 ?
C319 H31i 0.97 ?
C331 C332 1.363(14) y
C331 C336 1.395(14) y
C332 C333 1.354(14) y
C332 C337 1.541(15) y
C333 C334 1.415(15) y
C333 H333 0.94 ?
C334 C335 1.334(16) y
C334 C338 1.551(18) y
C335 C336 1.356(15) y
C335 H335 0.94 ?
C336 C339 1.491(14) y
C337 H33a 0.97 ?
C337 H33b 0.97 ?
C337 H33c 0.97 ?
C338 H33d 0.97 ?
C338 H33e 0.97 ?
C338 H33f 0.97 ?
C339 H33g 0.97 ?
C339 H33h 0.97 ?
C339 H33i 0.97 ?
N41 C42 1.352(13) y
N41 C45 1.397(13) y
N41 C411 1.439(12) y
C42 N43 1.322(13) y
C42 H42 0.94 ?
N43 C44 1.350(13) y
N43 C431 1.423(14) y
C44 C45 1.362(14) y
C44 H44 0.94 ?
C411 C412 1.367(13) y
C411 C416 1.369(13) y
C412 C413 1.378(13) y
C412 C417 1.494(13) y
C413 C414 1.306(13) y
C413 H413 0.94 ?
C414 C415 1.400(13) y
C414 C418 1.498(14) y
C415 C416 1.398(13) y
C415 H415 0.94 ?
C416 C419 1.486(14) y
C417 H41a 0.97 ?
C417 H41b 0.97 ?
C417 H41c 0.97 ?
C418 H41d 0.97 ?
C418 H41e 0.97 ?
C418 H41f 0.97 ?
C419 H41g 0.97 ?
C419 H41h 0.97 ?
C419 H41i 0.97 ?
C431 C436 1.368(15) y
C431 C432 1.407(15) y
C432 C433 1.406(15) y
C432 C437 1.489(15) y
C433 C434 1.326(15) y
C433 H433 0.94 ?
C434 C435 1.363(17) y
C434 C438 1.544(19) y
C435 C436 1.417(18) y
C435 H435 0.94 ?
C436 C439 1.478(18) y
C437 H43a 0.97 ?
C437 H43b 0.97 ?
C437 H43c 0.97 ?
C438 H43d 0.97 ?
C438 H43e 0.97 ?
C438 H43f 0.97 ?
C439 H43g 0.97 ?
C439 H43h 0.97 ?
C439 H43i 0.97 ?
Pd5 C55 1.995(13) y
Pd5 C62 2.063(13) y
Pd5 Cl5 2.296(4) y
Pd5 Cl6 2.333(4) y
N51 C52 1.334(14) y
N51 C511 1.377(13) y
N51 C55 1.444(14) y
C52 N53 1.296(14) y
C52 H52 0.94 ?
N53 C54 1.418(13) y
N53 C531 1.444(13) y
C54 C55 1.370(14) y
C54 H54 0.94 ?
C511 C512 1.407(14) y
C511 C516 1.420(13) y
C512 C513 1.384(14) y
C512 C517 1.518(15) y
C513 C514 1.389(14) y
C513 H513 0.94 ?
C514 C515 1.387(13) y
C514 C518 1.551(15) y
C515 C516 1.391(13) y
C515 H515 0.94 ?
C516 C519 1.538(14) y
C517 H51a 0.97 ?
C517 H51b 0.97 ?
C517 H51c 0.97 ?
C518 H51d 0.97 ?
C518 H51e 0.97 ?
C518 H51f 0.97 ?
C519 H51g 0.97 ?
C519 H51h 0.97 ?
C519 H51i 0.97 ?
C531 C532 1.351(14) y
C531 C536 1.399(14) y
C532 C533 1.348(14) y
C532 C537 1.425(14) y
C533 C534 1.478(15) y
C533 H533 0.94 ?
C534 C535 1.333(15) y
C534 C538 1.550(16) y
C535 C536 1.408(15) y
C535 H535 0.94 ?
C536 C539 1.540(14) y
C537 H53a 0.97 ?
C537 H53b 0.97 ?
C537 H53c 0.97 ?
C538 H53d 0.97 ?
C538 H53e 0.97 ?
C538 H53f 0.97 ?
C539 H53g 0.97 ?
C539 H53h 0.97 ?
C539 H53i 0.97 ?
N61 C62 1.358(14) y
N61 C65 1.413(15) y
N61 C611 1.421(15) y
C62 N63 1.336(14) y
N63 C64 1.408(14) y
N63 C631 1.430(14) y
C64 C65 1.327(15) y
C64 H64 0.94 ?
C65 H65 0.94 ?
C611 C616 1.364(16) y
C611 C612 1.376(14) y
C612 C613 1.391(16) y
C612 C617 1.394(16) y
C613 C614 1.443(17) y
C613 H613 0.94 ?
C614 C615 1.314(16) y
C614 C618 1.604(19) y
C615 C616 1.407(16) y
C615 H615 0.94 ?
C616 C619 1.522(15) y
C617 H61a 0.97 ?
C617 H61b 0.97 ?
C617 H61c 0.97 ?
C618 H61d 0.97 ?
C618 H61e 0.97 ?
C618 H61f 0.97 ?
C619 H61g 0.97 ?
C619 H61h 0.97 ?
C619 H61i 0.97 ?
C631 C636 1.345(14) y
C631 C632 1.358(15) y
C632 C633 1.394(15) y
C632 C637 1.446(14) y
C633 C634 1.367(15) y
C633 H633 0.94 ?
C634 C635 1.385(15) y
C634 C638 1.526(16) y
C635 C636 1.372(14) y
C635 H635 0.94 ?
C636 C639 1.503(14) y
C637 H63a 0.97 ?
C637 H63b 0.97 ?
C637 H63c 0.97 ?
C638 H63d 0.97 ?
C638 H63e 0.97 ?
C638 H63f 0.97 ?
C639 H63g 0.97 ?
C639 H63h 0.97 ?
C639 H63i 0.97 ?

loop_
_geom_torsion_atom_site_label_1
_geom_torsion_atom_site_label_2
_geom_torsion_atom_site_label_3
_geom_torsion_atom_site_label_4
_geom_torsion
C15 N11 C12 N13 -1.10(15)
C111 N11 C12 N13 179.60(11)
C15 N11 C12 PD1 -178.4(1)
C111 N11 C12 PD1 2.30(19)
C25 PD1 C12 N13 -84(83)
CL1 PD1 C12 N13 79.10(11)
CL2 PD1 C12 N13 -102.90(11)
C25 PD1 C12 N11 92(82)
CL1 PD1 C12 N11 -104.10(12)
CL2 PD1 C12 N11 73.80(12)
N11 C12 N13 C14 -2.70(14)
PD1 C12 N13 C14 174.8(9)
N11 C12 N13 C131 176.50(11)
PD1 C12 N13 C131 -5.90(19)
C12 N13 C14 C15 5.40(15)
C131 N13 C14 C15 -173.80(11)
C12 N11 C15 C14 4.40(16)
C111 N11 C15 C14 -176.30(11)
N13 C14 C15 N11 -5.80(15)
C15 N11 C111 C116 -97.30(15)
C12 N11 C111 C116 81.90(15)
C15 N11 C111 C112 80.50(16)
C12 N11 C111 C112 -100.30(15)
C116 C111 C112 C113 -1.10(18)
N11 C111 C112 C113 -178.90(11)
C116 C111 C112 C117 175.10(11)
N11 C111 C112 C117 -2.70(17)
C111 C112 C113 C114 -0.60(18)
C117 C112 C113 C114 -176.70(11)
C112 C113 C114 C115 1.20(19)
C112 C113 C114 C118 -177.50(12)
C113 C114 C115 C116 0(2)
C118 C114 C115 C116 178.70(12)
C114 C115 C116 C111 -2(2)
C114 C115 C116 C119 -176.10(12)
N11 C111 C116 C115 -179.70(11)
C112 C111 C116 C115 2.50(19)
N11 C111 C116 C119 -5.80(18)
C112 C111 C116 C119 176.40(12)
C12 N13 C131 C132 86.40(17)
C14 N13 C131 C132 -94.40(17)
C12 N13 C131 C136 -97.60(15)
C14 N13 C131 C136 81.50(16)
C136 C131 C132 C133 5(2)
N13 C131 C132 C133 -179.60(12)
C136 C131 C132 C137 -176.10(13)
N13 C131 C132 C137 -1(2)
C131 C132 C133 C134 -4(2)
C137 C132 C133 C134 177.20(13)
C132 C133 C134 C135 6(2)
C132 C133 C134 C138 176.10(14)
C133 C134 C135 C136 -9(3)
C138 C134 C135 C136 -177.80(14)
C132 C131 C136 C135 -7(2)
N13 C131 C136 C135 177.20(11)
C132 C131 C136 C139 177.40(14)
N13 C131 C136 C139 2(2)
C134 C135 C136 C131 9(2)
C134 C135 C136 C139 -175.40(14)
C25 N21 C22 N23 3.10(13)
C211 N21 C22 N23 175.6(1)
N21 C22 N23 C24 -2.30(13)
N21 C22 N23 C231 -171.2(1)
C22 N23 C24 C25 0.90(14)
C231 N23 C24 C25 169.00(12)
N23 C24 C25 N21 1.00(13)
N23 C24 C25 PD1 -179.0(8)
C22 N21 C25 C24 -2.50(13)
C211 N21 C25 C24 -174.30(11)
C22 N21 C25 PD1 177.5(8)
C211 N21 C25 PD1 5.70(17)
C12 PD1 C25 C24 -148(81)
CL1 PD1 C25 C24 48.70(11)
CL2 PD1 C25 C24 -129.30(11)
C12 PD1 C25 N21 32(83)
CL1 PD1 C25 N21 -131.3(1)
CL2 PD1 C25 N21 50.8(1)
C22 N21 C211 C212 75.20(14)
C25 N21 C211 C212 -113.70(14)
C22 N21 C211 C216 -100.50(13)
C25 N21 C211 C216 70.60(15)
C216 C211 C212 C213 -1.60(18)
N21 C211 C212 C213 -177.0(1)
C216 C211 C212 C217 177.10(11)
N21 C211 C212 C217 1.60(17)
C211 C212 C213 C214 0.40(18)
C217 C212 C213 C214 -178.30(11)
C212 C213 C214 C215 0.20(18)
C212 C213 C214 C218 178.10(12)
C213 C214 C215 C216 0.20(17)
C218 C214 C215 C216 -177.80(11)
C212 C211 C216 C215 2.00(18)
N21 C211 C216 C215 177.5(1)
C212 C211 C216 C219 -178.60(11)
N21 C211 C216 C219 -3.10(17)
C214 C215 C216 C211 -1.20(17)
C214 C215 C216 C219 179.40(11)
C22 N23 C231 C236 84.90(16)
C24 N23 C231 C236 -81.60(16)
C22 N23 C231 C232 -101.40(14)
C24 N23 C231 C232 92.10(15)
C236 C231 C232 C233 -5(2)
N23 C231 C232 C233 -177.5(1)
C236 C231 C232 C237 178.60(12)
N23 C231 C232 C237 5.70(18)
C231 C232 C233 C234 7.10(18)
C237 C232 C233 C234 -176.20(12)
C232 C233 C234 C235 -8(2)
C232 C233 C234 C238 178.30(11)
C233 C234 C235 C236 5(2)
C238 C234 C235 C236 178.80(12)
C232 C231 C236 C235 2(2)
N23 C231 C236 C235 174.7(1)
C232 C231 C236 C239 -178.80(13)
N23 C231 C236 C239 -6.10(19)
C234 C235 C236 C231 -1.70(19)
C234 C235 C236 C239 179.00(13)
C35 N31 C32 N33 -2.40(14)
C311 N31 C32 N33 -178.30(11)
C35 N31 C32 PD3 -175.9(1)
C311 N31 C32 PD3 8.20(19)
C45 PD3 C32 N31 -178(100)
CL4 PD3 C32 N31 108.00(12)
CL3 PD3 C32 N31 -71.90(12)
C45 PD3 C32 N33 11(15)
CL4 PD3 C32 N33 -63.40(12)
CL3 PD3 C32 N33 116.60(12)
N31 C32 N33 C34 0.70(13)
PD3 C32 N33 C34 174.1(9)
N31 C32 N33 C331 175.0(1)
PD3 C32 N33 C331 -11.50(18)
C32 N33 C34 C35 1.00(14)
C331 N33 C34 C35 -173.5(1)
C32 N31 C35 C34 3.30(16)
C311 N31 C35 C34 179.30(11)
N33 C34 C35 N31 -2.40(14)
C35 N31 C311 C312 -76.20(17)
C32 N31 C311 C312 99.50(15)
C35 N31 C311 C316 104.00(14)
C32 N31 C311 C316 -80.30(15)
C316 C311 C312 C313 -2(2)
N31 C311 C312 C313 178.20(11)
C316 C311 C312 C317 -176.70(11)
N31 C311 C312 C317 3.50(19)
C311 C312 C313 C314 5(2)
C317 C312 C313 C314 -180.00(11)
C312 C313 C314 C315 -2.00(18)
C312 C313 C314 C318 172.80(11)
C313 C314 C315 C316 -4.40(19)
C318 C314 C315 C316 -179.00(12)
C314 C315 C316 C311 7.40(19)
C314 C315 C316 C319 -173.20(11)
C312 C311 C316 C315 -4.10(18)
N31 C311 C316 C315 175.80(11)
C312 C311 C316 C319 176.60(11)
N31 C311 C316 C319 -3.60(17)
C34 N33 C331 C332 -71.90(14)
C32 N33 C331 C332 114.00(13)
C34 N33 C331 C336 101.80(14)
C32 N33 C331 C336 -72.30(15)
C336 C331 C332 C333 8.50(19)
N33 C331 C332 C333 -177.80(11)
C336 C331 C332 C337 -178.70(11)
N33 C331 C332 C337 -5.00(17)
C331 C332 C333 C334 -5.50(19)
C337 C332 C333 C334 -178.50(12)
C332 C333 C334 C335 1(2)
C332 C333 C334 C338 -179.20(13)
C333 C334 C335 C336 2(2)
C338 C334 C335 C336 -178.60(13)
C334 C335 C336 C331 1.20(19)
C334 C335 C336 C339 178.70(12)
C332 C331 C336 C335 -6.40(18)
N33 C331 C336 C335 -179.7(1)
C332 C331 C336 C339 176.10(11)
N33 C331 C336 C339 2.80(18)
C45 N41 C42 N43 2.60(13)
C411 N41 C42 N43 -177.9(1)
N41 C42 N43 C44 -1.00(13)
N41 C42 N43 C431 177.80(11)
C42 N43 C44 C45 -1.00(14)
C431 N43 C44 C45 -179.70(12)
N43 C44 C45 N41 2.40(14)
N43 C44 C45 PD3 -177.7(8)
C42 N41 C45 C44 -2.90(12)
C411 N41 C45 C44 177.60(11)
C42 N41 C45 PD3 177.3(9)
C411 N41 C45 PD3 -2.20(17)
C32 PD3 C45 C44 49(14)
CL4 PD3 C45 C44 123.70(11)
CL3 PD3 C45 C44 -56.40(11)
C32 PD3 C45 N41 -131(14)
CL4 PD3 C45 N41 -56.5(1)
CL3 PD3 C45 N41 123.4(1)
C42 N41 C411 C412 -66.90(15)
C45 N41 C411 C412 112.50(13)
C42 N41 C411 C416 109.10(12)
C45 N41 C411 C416 -71.50(15)
C416 C411 C412 C413 -1.40(17)
N41 C411 C412 C413 174.5(9)
C416 C411 C412 C417 -179.8(1)
N41 C411 C412 C417 -3.90(16)
C411 C412 C413 C414 0.10(17)
C417 C412 C413 C414 178.50(11)
C412 C413 C414 C415 -1.20(18)
C412 C413 C414 C418 -172.20(11)
C413 C414 C415 C416 3.30(16)
C418 C414 C415 C416 174.7(1)
C412 C411 C416 C415 3.80(17)
N41 C411 C416 C415 -172.2(1)
C412 C411 C416 C419 175.9(1)
N41 C411 C416 C419 -0.10(16)
C414 C415 C416 C411 -4.50(16)
C414 C415 C416 C419 -176.8(1)
C42 N43 C431 C436 85.20(16)
C44 N43 C431 C436 -96.30(16)
C42 N43 C431 C432 -89.50(15)
C44 N43 C431 C432 89.00(15)
C436 C431 C432 C433 5(2)
N43 C431 C432 C433 178.9(1)
C436 C431 C432 C437 -179.00(12)
N43 C431 C432 C437 -4.60(18)
C431 C432 C433 C434 -2.60(19)
C437 C432 C433 C434 -179.20(13)
C432 C433 C434 C435 2(2)
C432 C433 C434 C438 -179.80(13)
C433 C434 C435 C436 -3(3)
C438 C434 C435 C436 179.00(14)
C432 C431 C436 C435 -5(2)
N43 C431 C436 C435 -179.40(12)
C432 C431 C436 C439 178.10(13)
N43 C431 C436 C439 4(2)
C434 C435 C436 C431 4(2)
C434 C435 C436 C439 -179.20(14)
C511 N51 C52 N53 179.40(11)
C55 N51 C52 N53 0.00(15)
N51 C52 N53 C54 -1.80(15)
N51 C52 N53 C531 -166.40(11)
C52 N53 C54 C55 3.10(14)
C531 N53 C54 C55 168.90(11)
N53 C54 C55 N51 -3.00(13)
N53 C54 C55 PD5 -178.9(8)
C52 N51 C55 C54 1.90(13)
C511 N51 C55 C54 -177.50(11)
C52 N51 C55 PD5 178.0(9)
C511 N51 C55 PD5 -1.40(18)
C62 PD5 C55 C54 -18(29)
CL5 PD5 C55 C54 -129.40(12)
CL6 PD5 C55 C54 49.20(12)
C62 PD5 C55 N51 166(100)
CL5 PD5 C55 N51 55.6(1)
CL6 PD5 C55 N51 -125.9(1)
C52 N51 C511 C512 -105.20(13)
C55 N51 C511 C512 74.10(15)
C52 N51 C511 C516 67.70(15)
C55 N51 C511 C516 -113.00(13)
N51 C511 C512 C513 176.4(1)
C516 C511 C512 C513 3.30(16)
N51 C511 C512 C517 -6.50(16)
C516 C511 C512 C517 -179.6(1)
C511 C512 C513 C514 -5.50(17)
C517 C512 C513 C514 177.30(11)
C512 C513 C514 C515 4.60(18)
C512 C513 C514 C518 -170.70(11)
C513 C514 C515 C516 -1.30(17)
C518 C514 C515 C516 174.0(1)
C514 C515 C516 C511 -0.90(16)
C514 C515 C516 C519 -179.9(1)
N51 C511 C516 C515 -173.0(1)
C512 C511 C516 C515 -0.10(16)
N51 C511 C516 C519 6.00(15)
C512 C511 C516 C519 178.9(1)
C52 N53 C531 C532 -100.00(16)
C54 N53 C531 C532 97.80(14)
C52 N53 C531 C536 74.70(17)
C54 N53 C531 C536 -87.50(14)
C536 C531 C532 C533 7.60(19)
N53 C531 C532 C533 -178.2(1)
C536 C531 C532 C537 -177.30(12)
N53 C531 C532 C537 -3.10(19)
C531 C532 C533 C534 -7.60(19)
C537 C532 C533 C534 177.10(11)
C532 C533 C534 C535 4.70(19)
C532 C533 C534 C538 177.10(12)
C533 C534 C535 C536 -1.20(18)
C538 C534 C535 C536 -172.70(11)
C532 C531 C536 C535 -4.40(19)
N53 C531 C536 C535 -178.8(1)
C532 C531 C536 C539 179.70(12)
N53 C531 C536 C539 5.20(16)
C534 C535 C536 C531 1.00(19)
C534 C535 C536 C539 177.00(11)
C65 N61 C62 N63 -0.50(15)
C611 N61 C62 N63 174.90(13)
C65 N61 C62 PD5 176.7(9)
C611 N61 C62 PD5 -8(2)
C55 PD5 C62 N63 -37(29)
CL5 PD5 C62 N63 73.60(11)
CL6 PD5 C62 N63 -105.00(11)
C55 PD5 C62 N61 146(39)
CL5 PD5 C62 N61 -103.10(11)
CL6 PD5 C62 N61 78.30(11)
N61 C62 N63 C64 0.30(15)
PD5 C62 N63 C64 -176.8(8)
N61 C62 N63 C631 -176.70(12)
PD5 C62 N63 C631 6(2)
C62 N63 C64 C65 -0.10(15)
C631 N63 C64 C65 177.20(12)
N63 C64 C65 N61 -0.20(15)
C62 N61 C65 C64 0.40(15)
C611 N61 C65 C64 -175.30(12)
C62 N61 C611 C616 86.30(17)
C65 N61 C611 C616 -98.90(15)
C62 N61 C611 C612 -96.50(17)
C65 N61 C611 C612 78.30(17)
C616 C611 C612 C613 -1(2)
N61 C611 C612 C613 -178.30(11)
C616 C611 C612 C617 178.30(13)
N61 C611 C612 C617 1(2)
C611 C612 C613 C614 -3.70(19)
C617 C612 C613 C614 176.50(13)
C612 C613 C614 C615 8(2)
C612 C613 C614 C618 -179.30(12)
C613 C614 C615 C616 -7(2)
C618 C614 C615 C616 -179.20(13)
C612 C611 C616 C615 3(2)
N61 C611 C616 C615 179.60(11)
C612 C611 C616 C619 -176.20(13)
N61 C611 C616 C619 1(2)
C614 C615 C616 C611 2(2)
C614 C615 C616 C619 -179.30(12)
C62 N63 C631 C636 -105.00(15)
C64 N63 C631 C636 78.40(15)
C62 N63 C631 C632 77.50(17)
C64 N63 C631 C632 -99.10(14)
C636 C631 C632 C633 1.80(19)
N63 C631 C632 C633 179.10(11)
C636 C631 C632 C637 -176.60(12)
N63 C631 C632 C637 0.70(18)
C631 C632 C633 C634 0(2)
C637 C632 C633 C634 178.70(13)
C632 C633 C634 C635 0(2)
C632 C633 C634 C638 177.30(12)
C633 C634 C635 C636 -1.20(19)
C638 C634 C635 C636 -178.90(12)
C632 C631 C636 C635 -3.50(19)
N63 C631 C636 C635 179.2(1)
C632 C631 C636 C639 176.90(11)
N63 C631 C636 C639 -0.40(17)
C634 C635 C636 C631 3.10(18)
C634 C635 C636 C639 -177.30(11)
